data_7703892
loop_
_publ_author_name
'Gyton, Matthew R.'
'Leverett, Anthony R.'
'Cole, Marcus L.'
'McKay, Alasdair I.'

_publ_section_title
;
 Bulky bis(aryl)triazenides: just aspiring amidinates? A structural and
 spectroscopic study.
;
_journal_issue 17
_journal_name_full 'Dalton transactions (Cambridge, England : 2003)'
_journal_page_first 5653
_journal_page_last 5661
_journal_paper_doi 10.1039/d0dt00285b
_journal_volume 49
_journal_year 2020
_chemical_formula_moiety 'C48 H68 Cl In N6'
_chemical_formula_sum 'C48 H68 Cl In N6'
_chemical_formula_weight 879.35
_chemical_name_systematic '[InCl(N3Dipp2)2]'
_chemical_properties_physical Air-sensitive,Moisture-sensitive,Oxygen-sensitive
_space_group_crystal_system monoclinic
_space_group_IT_number 14
_space_group_name_Hall '-P 2ybc'
_space_group_name_H-M_alt 'P 1 21/c 1'
_atom_sites_solution_hydrogens geom
_atom_sites_solution_primary dual
_audit_creation_date 2019-04-26
_audit_creation_method
;
Olex2 1.2
(compiled 2018.05.29 svn.r3508 for OlexSys, GUI svn.r5506)
;
_audit_update_record
;
2019-12-14 deposited with the CCDC.	2020-03-31 downloaded from the CCDC.
;
_cell_angle_alpha 90
_cell_angle_beta 109.584(3)
_cell_angle_gamma 90
_cell_formula_units_Z 4
_cell_length_a 14.5014(4)
_cell_length_b 16.4263(4)
_cell_length_c 21.0903(6)
_cell_measurement_reflns_used 45596
_cell_measurement_temperature 112(2)
_cell_measurement_theta_max 29.0144
_cell_measurement_theta_min 2.8854
_cell_volume 4733.2(2)
_computing_cell_refinement
'CrysAlisPro, Agilent Technologies, Version 1.171.35.11 (release 16-05-2011 CrysAlis171 .NET) (compiled May 16 2011,17:55:39)'
_computing_data_collection
;
CrysAlisPro, Agilent Technologies,
Version 1.171.35.11 (release 16-05-2011 CrysAlis171 .NET)
(compiled May 16 2011,17:55:39)
;
_computing_data_reduction
'CrysAlisPro, Agilent Technologies, Version 1.171.35.11 (release 16-05-2011 CrysAlis171 .NET) (compiled May 16 2011,17:55:39)'
_computing_molecular_graphics 'Olex2 (Dolomanov et al., 2009)'
_computing_publication_material 'Olex2 (Dolomanov et al., 2009)'
_computing_structure_refinement 'ShelXL (Sheldrick, 2015)'
_computing_structure_solution 'ShelXT (Sheldrick, 2015)'
_diffrn_ambient_temperature 112(2)
_diffrn_detector_area_resol_mean 8.4171
_diffrn_measured_fraction_theta_full 0.998
_diffrn_measured_fraction_theta_max 0.996
_diffrn_measurement_details
;
#__ type_ start__ end____ width___ exp.time_
  1 omega  -11.00  102.00   1.0000   10.0000
omega____ theta____ kappa____ phi______ frames
    -       21.0069   77.0000   60.0000 113

#__ type_ start__ end____ width___ exp.time_
  2 omega   -9.00  112.00   1.0000   10.0000
omega____ theta____ kappa____ phi______ frames
    -       21.0069   77.0000  -60.0000 121

#__ type_ start__ end____ width___ exp.time_
  3 omega  -18.00  113.00   1.0000   10.0000
omega____ theta____ kappa____ phi______ frames
    -       21.0069   77.0000 -180.0000 131

#__ type_ start__ end____ width___ exp.time_
  4 omega  -61.00   31.00   1.0000   10.0000
omega____ theta____ kappa____ phi______ frames
    -      -24.2881   77.0000   90.0000 92

#__ type_ start__ end____ width___ exp.time_
  5 omega  -51.00  -14.00   1.0000   10.0000
omega____ theta____ kappa____ phi______ frames
    -      -24.2881   77.0000   30.0000 37

#__ type_ start__ end____ width___ exp.time_
  6 omega   30.00   67.00   1.0000   10.0000
omega____ theta____ kappa____ phi______ frames
    -      -24.2881   77.0000   30.0000 37

#__ type_ start__ end____ width___ exp.time_
  7 omega  -54.00   51.00   1.0000   10.0000
omega____ theta____ kappa____ phi______ frames
    -      -24.2881   77.0000  -60.0000 105

#__ type_ start__ end____ width___ exp.time_
  8 omega  -64.00   34.00   1.0000   10.0000
omega____ theta____ kappa____ phi______ frames
    -      -24.2881   77.0000 -150.0000 98
;
_diffrn_measurement_device_type 'Xcalibur^TM^2, Oxford Diffraction'
_diffrn_measurement_method '\w scans'
_diffrn_orient_matrix_UB_11 -0.0256362000
_diffrn_orient_matrix_UB_12 0.0015103000
_diffrn_orient_matrix_UB_13 0.0232970000
_diffrn_orient_matrix_UB_21 -0.0403754000
_diffrn_orient_matrix_UB_22 0.0184461000
_diffrn_orient_matrix_UB_23 -0.0247280000
_diffrn_orient_matrix_UB_31 -0.0200823000
_diffrn_orient_matrix_UB_32 -0.0389761000
_diffrn_orient_matrix_UB_33 -0.0108508000
_diffrn_radiation_monochromator graphite
_diffrn_radiation_type MoK\a
_diffrn_radiation_wavelength 0.71073
_diffrn_reflns_av_R_equivalents 0.0386
_diffrn_reflns_av_unetI/netI 0.0272
_diffrn_reflns_Laue_measured_fraction_full 0.998
_diffrn_reflns_Laue_measured_fraction_max 0.996
_diffrn_reflns_limit_h_max 18
_diffrn_reflns_limit_h_min -18
_diffrn_reflns_limit_k_max 20
_diffrn_reflns_limit_k_min -21
_diffrn_reflns_limit_l_max 26
_diffrn_reflns_limit_l_min -26
_diffrn_reflns_number 59913
_diffrn_reflns_point_group_measured_fraction_full 0.998
_diffrn_reflns_point_group_measured_fraction_max 0.996
_diffrn_reflns_theta_full 26.000
_diffrn_reflns_theta_max 27.103
_diffrn_reflns_theta_min 2.894
_diffrn_source 'Enhance (Mo) X-ray Source'
_exptl_absorpt_coefficient_mu 0.593
_exptl_absorpt_correction_T_max 1.00000
_exptl_absorpt_correction_T_min 0.91691
_exptl_absorpt_correction_type multi-scan
_exptl_absorpt_process_details
'CrysAlisPro, Agilent Technologies, Version 1.171.35.11 (release 16-05-2011 CrysAlis171 .NET) (compiled May 16 2011,17:55:39) Empirical absorption correction using spherical harmonics, implemented in SCALE3 ABSPACK scaling algorithm.'
_exptl_crystal_colour colourless
_exptl_crystal_colour_primary colourless
_exptl_crystal_density_diffrn 1.234
_exptl_crystal_description cube
_exptl_crystal_F_000 1856
_exptl_crystal_size_max 0.1
_exptl_crystal_size_mid 0.1
_exptl_crystal_size_min 0.1
_refine_diff_density_max 0.717
_refine_diff_density_min -0.433
_refine_diff_density_rms 0.063
_refine_ls_extinction_method none
_refine_ls_goodness_of_fit_ref 1.049
_refine_ls_hydrogen_treatment constr
_refine_ls_matrix_type full
_refine_ls_number_parameters 521
_refine_ls_number_reflns 10392
_refine_ls_number_restraints 0
_refine_ls_restrained_S_all 1.049
_refine_ls_R_factor_all 0.0385
_refine_ls_R_factor_gt 0.0275
_refine_ls_shift/su_max 0.002
_refine_ls_shift/su_mean 0.000
_refine_ls_structure_factor_coef Fsqd
_refine_ls_weighting_details 'w=1/[\s^2^(Fo^2^)+(0.0258P)^2^+3.1989P] where P=(Fo^2^+2Fc^2^)/3'
_refine_ls_weighting_scheme calc
_refine_ls_wR_factor_gt 0.0613
_refine_ls_wR_factor_ref 0.0667
_reflns_Friedel_coverage 0.000
_reflns_number_gt 8639
_reflns_number_total 10392
_reflns_threshold_expression 'I > 2\s(I)'
_cod_data_source_file d0dt00285b2.cif
_cod_data_source_block 9
_cod_depositor_comments 'Adding full bibliography for 7703878--7703902.cif.'
_cod_database_code 7703892
_shelx_shelxl_version_number 2018/3
_shelx_space_group_comment
;
The symmetry employed for this shelxl refinement is uniquely defined
by the following loop, which should always be used as a source of
symmetry information in preference to the above space-group names.
They are only intended as comments.
;
_shelx_estimated_absorpt_t_max 0.943
_shelx_estimated_absorpt_t_min 0.943
_reflns_odcompleteness_completeness 99.84
_reflns_odcompleteness_iscentric 1
_reflns_odcompleteness_theta 26.32
_olex2_refinement_description
;
1. Fixed Uiso
 At 1.2 times of:
  All C(H) groups
 At 1.5 times of:
  All C(H,H,H) groups
2.a Ternary CH refined with riding coordinates:
 C7(H7), C10(H10), C19(H19), C22(H22), C31(H31), C34(H34), C43(H43), C46(H46)
2.b Aromatic/amide H refined with riding coordinates:
 C3(H3), C4(H4), C5(H5), C15(H15), C16(H16), C17(H17), C27(H27), C28(H28),
 C29(H29), C39(H39), C40(H40), C41(H41)
2.c Idealised Me refined as rotating group:
 C8(H8A,H8B,H8C), C9(H9A,H9B,H9C), C11(H11A,H11B,H11C), C12(H12A,H12B,H12C),
 C20(H20A,H20B,H20C), C21(H21A,H21B,H21C), C23(H23A,H23B,H23C), C24(H24A,H24B,
 H24C), C32(H32A,H32B,H32C), C33(H33A,H33B,H33C), C35(H35A,H35B,H35C), C36(H36A,
 H36B,H36C), C44(H44A,H44B,H44C), C45(H45A,H45B,H45C), C47(H47A,H47B,H47C),
 C48(H48A,H48B,H48C)
;
_olex2_submission_special_instructions 'No special instructions were received'

loop_
_space_group_symop_operation_xyz
'x, y, z'
'-x, y+1/2, -z+1/2'
'-x, -y, -z'
'x, -y-1/2, z-1/2'

loop_
_atom_site_label
_atom_site_type_symbol
_atom_site_fract_x
_atom_site_fract_y
_atom_site_fract_z
_atom_site_U_iso_or_equiv
_atom_site_adp_type
_atom_site_occupancy
_atom_site_site_symmetry_order
_atom_site_calc_flag
_atom_site_refinement_flags_posn
_atom_site_refinement_flags_adp
_atom_site_refinement_flags_occupancy
_atom_site_disorder_assembly
_atom_site_disorder_group
In1 In 0.25292(2) 0.76586(2) 0.57530(2) 0.01493(4) Uani 1 1 d . . . . .
Cl1 Cl 0.27605(3) 0.76111(3) 0.47012(2) 0.02514(10) Uani 1 1 d . . . . .
N1 N 0.20916(11) 0.88216(9) 0.60579(8) 0.0188(3) Uani 1 1 d . . . . .
N2 N 0.11472(11) 0.87302(9) 0.58121(7) 0.0166(3) Uani 1 1 d . . . . .
N3 N 0.09447(10) 0.80181(9) 0.55383(7) 0.0147(3) Uani 1 1 d . . . . .
N4 N 0.28361(10) 0.65157(9) 0.63223(7) 0.0154(3) Uani 1 1 d . . . . .
N5 N 0.37684(10) 0.66280(9) 0.66360(7) 0.0156(3) Uani 1 1 d . . . . .
N6 N 0.40157(10) 0.73443(9) 0.64920(7) 0.0150(3) Uani 1 1 d . . . . .
C1 C 0.24791(13) 0.95666(11) 0.63950(9) 0.0204(4) Uani 1 1 d . . . . .
C2 C 0.30664(14) 1.00293(12) 0.61210(10) 0.0250(4) Uani 1 1 d . . . . .
C3 C 0.35258(15) 1.07159(12) 0.64779(11) 0.0309(5) Uani 1 1 d . . . . .
H3 H 0.394098 1.103419 0.631066 0.037 Uiso 1 1 calc R . . . .
C4 C 0.33875(16) 1.09391(13) 0.70674(11) 0.0333(5) Uani 1 1 d . . . . .
H4 H 0.371075 1.140641 0.730498 0.040 Uiso 1 1 calc R . . . .
C5 C 0.27829(15) 1.04895(13) 0.73160(11) 0.0296(5) Uani 1 1 d . . . . .
H5 H 0.268083 1.066180 0.771735 0.036 Uiso 1 1 calc R . . . .
C6 C 0.23177(14) 0.97879(12) 0.69924(10) 0.0237(4) Uani 1 1 d . . . . .
C7 C 0.32079(16) 0.98040(12) 0.54621(11) 0.0295(5) Uani 1 1 d . . . . .
H7 H 0.271743 0.937186 0.524612 0.035 Uiso 1 1 calc R . . . .
C8 C 0.42163(18) 0.94444(17) 0.55777(14) 0.0471(6) Uani 1 1 d . . . . .
H8A H 0.471637 0.985841 0.577666 0.071 Uiso 1 1 calc GR . . . .
H8B H 0.426510 0.926428 0.514712 0.071 Uiso 1 1 calc GR . . . .
H8C H 0.431792 0.897865 0.588395 0.071 Uiso 1 1 calc GR . . . .
C9 C 0.3010(3) 1.05218(17) 0.49738(14) 0.0613(8) Uani 1 1 d . . . . .
H9A H 0.234944 1.073177 0.489829 0.092 Uiso 1 1 calc GR . . . .
H9B H 0.306446 1.034092 0.454484 0.092 Uiso 1 1 calc GR . . . .
H9C H 0.349019 1.095290 0.516500 0.092 Uiso 1 1 calc GR . . . .
C10 C 0.16704(15) 0.92831(13) 0.72792(11) 0.0280(4) Uani 1 1 d . . . . .
H10 H 0.112171 0.907149 0.688570 0.034 Uiso 1 1 calc R . . . .
C11 C 0.2206(2) 0.85505(16) 0.76536(17) 0.0558(8) Uani 1 1 d . . . . .
H11A H 0.247844 0.823940 0.736161 0.084 Uiso 1 1 calc GR . . . .
H11B H 0.174990 0.820650 0.778732 0.084 Uiso 1 1 calc GR . . . .
H11C H 0.273692 0.872847 0.805572 0.084 Uiso 1 1 calc GR . . . .
C12 C 0.1204(2) 0.97656(15) 0.77050(12) 0.0433(6) Uani 1 1 d . . . . .
H12A H 0.072754 0.942287 0.781731 0.065 Uiso 1 1 calc GR . . . .
H12B H 0.087176 1.024382 0.745279 0.065 Uiso 1 1 calc GR . . . .
H12C H 0.171167 0.994211 0.812019 0.065 Uiso 1 1 calc GR . . . .
C13 C -0.00752(13) 0.78477(11) 0.52095(9) 0.0168(4) Uani 1 1 d . . . . .
C14 C -0.04840(13) 0.79984(11) 0.45170(9) 0.0187(4) Uani 1 1 d . . . . .
C15 C -0.14715(14) 0.78303(13) 0.42038(10) 0.0256(4) Uani 1 1 d . . . . .
H15 H -0.176538 0.792871 0.373506 0.031 Uiso 1 1 calc R . . . .
C16 C -0.20320(14) 0.75225(13) 0.45632(11) 0.0269(5) Uani 1 1 d . . . . .
H16 H -0.270843 0.741694 0.434286 0.032 Uiso 1 1 calc R . . . .
C17 C -0.16121(14) 0.73686(12) 0.52397(10) 0.0242(4) Uani 1 1 d . . . . .
H17 H -0.200329 0.715217 0.548165 0.029 Uiso 1 1 calc R . . . .
C18 C -0.06253(13) 0.75233(11) 0.55775(9) 0.0197(4) Uani 1 1 d . . . . .
C19 C 0.01298(14) 0.83623(13) 0.41312(9) 0.0236(4) Uani 1 1 d . . . . .
H19 H 0.082503 0.819764 0.436588 0.028 Uiso 1 1 calc R . . . .
C20 C -0.01666(18) 0.80503(17) 0.34124(11) 0.0415(6) Uani 1 1 d . . . . .
H20A H -0.014096 0.745406 0.341535 0.062 Uiso 1 1 calc GR . . . .
H20B H 0.028408 0.826531 0.319594 0.062 Uiso 1 1 calc GR . . . .
H20C H -0.083420 0.823017 0.316230 0.062 Uiso 1 1 calc GR . . . .
C21 C 0.00843(17) 0.92927(14) 0.41444(12) 0.0378(5) Uani 1 1 d . . . . .
H21A H -0.059598 0.947087 0.393793 0.057 Uiso 1 1 calc GR . . . .
H21B H 0.048219 0.951974 0.389232 0.057 Uiso 1 1 calc GR . . . .
H21C H 0.033740 0.948325 0.461139 0.057 Uiso 1 1 calc GR . . . .
C22 C -0.01954(16) 0.73591(14) 0.63276(10) 0.0291(5) Uani 1 1 d . . . . .
H22 H 0.053035 0.742826 0.646546 0.035 Uiso 1 1 calc R . . . .
C23 C -0.0400(2) 0.64933(17) 0.64984(12) 0.0508(7) Uani 1 1 d . . . . .
H23A H -0.110887 0.640976 0.636669 0.076 Uiso 1 1 calc GR . . . .
H23B H -0.009889 0.640399 0.698376 0.076 Uiso 1 1 calc GR . . . .
H23C H -0.012523 0.610818 0.625491 0.076 Uiso 1 1 calc GR . . . .
C24 C -0.05835(19) 0.79879(19) 0.67093(12) 0.0483(7) Uani 1 1 d . . . . .
H24A H -0.045177 0.853685 0.657893 0.073 Uiso 1 1 calc GR . . . .
H24B H -0.025693 0.791533 0.719437 0.073 Uiso 1 1 calc GR . . . .
H24C H -0.129066 0.791473 0.659929 0.073 Uiso 1 1 calc GR . . . .
C25 C 0.24024(12) 0.57611(11) 0.64095(9) 0.0167(4) Uani 1 1 d . . . . .
C26 C 0.20125(13) 0.52756(11) 0.58344(10) 0.0210(4) Uani 1 1 d . . . . .
C27 C 0.15189(14) 0.45681(12) 0.58918(11) 0.0279(5) Uani 1 1 d . . . . .
H27 H 0.124683 0.422976 0.550906 0.034 Uiso 1 1 calc R . . . .
C28 C 0.14197(15) 0.43517(13) 0.64981(12) 0.0310(5) Uani 1 1 d . . . . .
H28 H 0.107210 0.387113 0.652781 0.037 Uiso 1 1 calc R . . . .
C29 C 0.18213(14) 0.48279(12) 0.70590(11) 0.0267(4) Uani 1 1 d . . . . .
H29 H 0.175671 0.466564 0.747441 0.032 Uiso 1 1 calc R . . . .
C30 C 0.23215(13) 0.55444(11) 0.70308(9) 0.0197(4) Uani 1 1 d . . . . .
C31 C 0.21184(15) 0.55051(12) 0.51657(10) 0.0251(4) Uani 1 1 d . . . . .
H31 H 0.257834 0.597788 0.524989 0.030 Uiso 1 1 calc R . . . .
C32 C 0.11443(17) 0.57839(17) 0.46625(12) 0.0424(6) Uani 1 1 d . . . . .
H32A H 0.067708 0.533140 0.456370 0.064 Uiso 1 1 calc GR . . . .
H32B H 0.124304 0.596144 0.424629 0.064 Uiso 1 1 calc GR . . . .
H32C H 0.088703 0.623802 0.485430 0.064 Uiso 1 1 calc GR . . . .
C33 C 0.25666(18) 0.48175(15) 0.48767(12) 0.0402(6) Uani 1 1 d . . . . .
H33A H 0.319551 0.465757 0.520716 0.060 Uiso 1 1 calc GR . . . .
H33B H 0.266916 0.500478 0.446425 0.060 Uiso 1 1 calc GR . . . .
H33C H 0.212236 0.434901 0.477348 0.060 Uiso 1 1 calc GR . . . .
C34 C 0.27705(14) 0.60430(13) 0.76648(10) 0.0248(4) Uani 1 1 d . . . . .
H34 H 0.300077 0.656844 0.753056 0.030 Uiso 1 1 calc R . . . .
C35 C 0.20309(19) 0.62468(19) 0.80134(13) 0.0499(7) Uani 1 1 d . . . . .
H35A H 0.147148 0.653315 0.769777 0.075 Uiso 1 1 calc GR . . . .
H35B H 0.234175 0.659527 0.840391 0.075 Uiso 1 1 calc GR . . . .
H35C H 0.180480 0.574278 0.816216 0.075 Uiso 1 1 calc GR . . . .
C36 C 0.36580(17) 0.56115(15) 0.81440(12) 0.0403(6) Uani 1 1 d . . . . .
H36A H 0.346006 0.508064 0.826722 0.060 Uiso 1 1 calc GR . . . .
H36B H 0.393774 0.594202 0.855030 0.060 Uiso 1 1 calc GR . . . .
H36C H 0.414880 0.553363 0.792373 0.060 Uiso 1 1 calc GR . . . .
C37 C 0.50396(13) 0.75297(10) 0.67233(9) 0.0163(4) Uani 1 1 d . . . . .
C38 C 0.54229(13) 0.80224(11) 0.72938(9) 0.0186(4) Uani 1 1 d . . . . .
C39 C 0.64133(14) 0.82106(12) 0.75000(10) 0.0249(4) Uani 1 1 d . . . . .
H39 H 0.669125 0.854367 0.788526 0.030 Uiso 1 1 calc R . . . .
C40 C 0.69990(14) 0.79195(14) 0.71521(11) 0.0291(5) Uani 1 1 d . . . . .
H40 H 0.767797 0.804401 0.730500 0.035 Uiso 1 1 calc R . . . .
C41 C 0.66028(14) 0.74479(13) 0.65825(10) 0.0262(4) Uani 1 1 d . . . . .
H41 H 0.701361 0.725731 0.634543 0.031 Uiso 1 1 calc R . . . .
C42 C 0.56153(13) 0.72477(11) 0.63504(9) 0.0191(4) Uani 1 1 d . . . . .
C43 C 0.47862(13) 0.82994(12) 0.76948(9) 0.0213(4) Uani 1 1 d . . . . .
H43 H 0.409653 0.832374 0.737814 0.026 Uiso 1 1 calc R . . . .
C44 C 0.50462(17) 0.91411(14) 0.80059(13) 0.0385(6) Uani 1 1 d . . . . .
H44A H 0.570231 0.912764 0.834462 0.058 Uiso 1 1 calc GR . . . .
H44B H 0.456936 0.930288 0.821947 0.058 Uiso 1 1 calc GR . . . .
H44C H 0.503427 0.953446 0.765391 0.058 Uiso 1 1 calc GR . . . .
C45 C 0.48202(16) 0.76675(14) 0.82305(10) 0.0302(5) Uani 1 1 d . . . . .
H45A H 0.464359 0.713282 0.801824 0.045 Uiso 1 1 calc GR . . . .
H45B H 0.435605 0.781861 0.845773 0.045 Uiso 1 1 calc GR . . . .
H45C H 0.548269 0.764429 0.856036 0.045 Uiso 1 1 calc GR . . . .
C46 C 0.51818(14) 0.67285(12) 0.57258(9) 0.0218(4) Uani 1 1 d . . . . .
H46 H 0.445648 0.680936 0.556850 0.026 Uiso 1 1 calc R . . . .
C47 C 0.55337(18) 0.69712(17) 0.51479(11) 0.0395(6) Uani 1 1 d . . . . .
H47A H 0.542804 0.755570 0.506062 0.059 Uiso 1 1 calc GR . . . .
H47B H 0.516663 0.666540 0.474293 0.059 Uiso 1 1 calc GR . . . .
H47C H 0.623289 0.684845 0.526855 0.059 Uiso 1 1 calc GR . . . .
C48 C 0.53757(19) 0.58273(13) 0.58963(11) 0.0380(5) Uani 1 1 d . . . . .
H48A H 0.608165 0.572355 0.604323 0.057 Uiso 1 1 calc GR . . . .
H48B H 0.504571 0.549852 0.549675 0.057 Uiso 1 1 calc GR . . . .
H48C H 0.512416 0.568135 0.625841 0.057 Uiso 1 1 calc GR . . . .

loop_
_atom_site_aniso_label
_atom_site_aniso_U_11
_atom_site_aniso_U_22
_atom_site_aniso_U_33
_atom_site_aniso_U_23
_atom_site_aniso_U_13
_atom_site_aniso_U_12
In1 0.01375(7) 0.01540(7) 0.01433(7) 0.00023(5) 0.00294(5) 0.00191(5)
Cl1 0.0252(2) 0.0344(3) 0.0170(2) 0.00400(19) 0.00856(18) 0.0072(2)
N1 0.0143(7) 0.0167(8) 0.0217(8) -0.0044(6) 0.0014(6) 0.0013(6)
N2 0.0171(8) 0.0173(8) 0.0136(7) -0.0016(6) 0.0025(6) 0.0004(6)
N3 0.0147(7) 0.0155(7) 0.0132(7) -0.0006(6) 0.0036(6) -0.0004(6)
N4 0.0125(7) 0.0162(7) 0.0154(7) -0.0013(6) 0.0022(6) 0.0004(6)
N5 0.0143(7) 0.0182(8) 0.0147(7) -0.0020(6) 0.0052(6) 0.0003(6)
N6 0.0136(7) 0.0148(7) 0.0156(7) 0.0002(6) 0.0033(6) 0.0001(6)
C1 0.0160(9) 0.0153(9) 0.0224(9) -0.0038(7) -0.0038(7) 0.0025(7)
C2 0.0223(10) 0.0192(10) 0.0272(10) 0.0000(8) 0.0001(8) 0.0010(8)
C3 0.0283(11) 0.0206(10) 0.0354(12) -0.0014(9) -0.0004(9) -0.0056(8)
C4 0.0309(12) 0.0201(10) 0.0358(12) -0.0079(9) -0.0060(9) -0.0040(8)
C5 0.0286(11) 0.0253(11) 0.0269(11) -0.0088(9) -0.0011(9) 0.0041(8)
C6 0.0186(9) 0.0205(10) 0.0259(10) -0.0037(8) -0.0006(8) 0.0050(7)
C7 0.0341(12) 0.0212(10) 0.0307(11) 0.0013(9) 0.0078(9) -0.0073(8)
C8 0.0392(14) 0.0549(17) 0.0479(15) -0.0122(13) 0.0153(12) -0.0043(12)
C9 0.107(3) 0.0358(15) 0.0408(15) 0.0070(12) 0.0239(16) 0.0023(15)
C10 0.0232(10) 0.0300(11) 0.0293(11) -0.0085(9) 0.0067(9) 0.0020(8)
C11 0.0442(16) 0.0408(15) 0.092(2) 0.0236(15) 0.0350(16) 0.0105(12)
C12 0.0612(17) 0.0415(14) 0.0345(13) -0.0002(11) 0.0257(12) 0.0122(12)
C13 0.0143(9) 0.0176(9) 0.0175(9) -0.0031(7) 0.0042(7) 0.0014(7)
C14 0.0169(9) 0.0197(9) 0.0185(9) 0.0004(7) 0.0044(7) 0.0019(7)
C15 0.0198(10) 0.0350(12) 0.0186(9) 0.0005(8) 0.0019(8) 0.0030(8)
C16 0.0125(9) 0.0362(12) 0.0284(11) -0.0023(9) 0.0020(8) -0.0010(8)
C17 0.0200(10) 0.0282(10) 0.0266(10) -0.0018(9) 0.0108(8) -0.0050(8)
C18 0.0190(9) 0.0234(10) 0.0164(9) -0.0019(7) 0.0055(7) -0.0024(7)
C19 0.0192(10) 0.0329(11) 0.0172(9) 0.0066(8) 0.0041(8) -0.0002(8)
C20 0.0436(14) 0.0610(17) 0.0228(11) -0.0033(11) 0.0151(10) -0.0172(12)
C21 0.0375(13) 0.0360(13) 0.0388(13) 0.0107(10) 0.0113(10) -0.0028(10)
C22 0.0271(11) 0.0428(12) 0.0164(9) 0.0019(9) 0.0059(8) -0.0142(9)
C23 0.0546(16) 0.0576(17) 0.0266(12) 0.0168(12) -0.0043(11) -0.0263(13)
C24 0.0436(15) 0.080(2) 0.0281(12) -0.0191(13) 0.0203(11) -0.0256(14)
C25 0.0103(8) 0.0149(9) 0.0240(9) 0.0004(7) 0.0048(7) 0.0013(6)
C26 0.0154(9) 0.0197(9) 0.0261(10) -0.0017(8) 0.0045(8) 0.0013(7)
C27 0.0210(10) 0.0222(10) 0.0348(12) -0.0044(9) 0.0016(9) -0.0035(8)
C28 0.0208(10) 0.0223(10) 0.0469(13) 0.0074(10) 0.0073(9) -0.0039(8)
C29 0.0215(10) 0.0257(11) 0.0340(11) 0.0116(9) 0.0108(9) 0.0034(8)
C30 0.0155(9) 0.0199(9) 0.0237(10) 0.0047(8) 0.0063(7) 0.0052(7)
C31 0.0269(11) 0.0229(10) 0.0239(10) -0.0079(8) 0.0064(8) -0.0037(8)
C32 0.0368(13) 0.0569(16) 0.0289(12) 0.0035(11) 0.0049(10) 0.0077(11)
C33 0.0450(14) 0.0406(14) 0.0384(13) -0.0099(11) 0.0183(11) 0.0029(11)
C34 0.0243(10) 0.0298(11) 0.0211(10) 0.0016(8) 0.0088(8) 0.0018(8)
C35 0.0424(15) 0.076(2) 0.0374(14) -0.0133(13) 0.0211(12) -0.0005(13)
C36 0.0363(13) 0.0377(13) 0.0354(13) 0.0031(11) -0.0033(10) 0.0028(10)
C37 0.0132(8) 0.0161(9) 0.0177(9) 0.0030(7) 0.0027(7) 0.0000(6)
C38 0.0173(9) 0.0152(9) 0.0214(9) 0.0005(7) 0.0039(7) 0.0019(7)
C39 0.0206(10) 0.0237(10) 0.0266(10) -0.0061(8) 0.0031(8) -0.0047(8)
C40 0.0146(9) 0.0367(12) 0.0347(12) -0.0048(10) 0.0065(8) -0.0068(8)
C41 0.0184(10) 0.0332(12) 0.0292(11) -0.0031(9) 0.0107(8) -0.0005(8)
C42 0.0179(9) 0.0196(10) 0.0197(9) 0.0032(7) 0.0062(7) 0.0018(7)
C43 0.0170(9) 0.0233(10) 0.0199(9) -0.0050(8) 0.0012(7) 0.0018(7)
C44 0.0387(13) 0.0294(12) 0.0487(14) -0.0166(11) 0.0162(11) -0.0007(10)
C45 0.0285(11) 0.0371(12) 0.0240(10) 0.0002(9) 0.0076(9) 0.0054(9)
C46 0.0172(9) 0.0292(11) 0.0189(9) -0.0027(8) 0.0060(7) 0.0020(8)
C47 0.0414(14) 0.0553(16) 0.0249(11) -0.0032(11) 0.0153(10) -0.0064(11)
C48 0.0544(15) 0.0285(12) 0.0276(11) -0.0066(9) 0.0091(11) 0.0040(10)

loop_
_atom_type_symbol
_atom_type_description
_atom_type_scat_dispersion_real
_atom_type_scat_dispersion_imag
_atom_type_scat_source
C C 0.0033 0.0016 'International Tables Vol C Tables 4.2.6.8 and 6.1.1.4'
H H 0.0000 0.0000 'International Tables Vol C Tables 4.2.6.8 and 6.1.1.4'
Cl Cl 0.1484 0.1585 'International Tables Vol C Tables 4.2.6.8 and 6.1.1.4'
In In -0.7276 1.3100 'International Tables Vol C Tables 4.2.6.8 and 6.1.1.4'
N N 0.0061 0.0033 'International Tables Vol C Tables 4.2.6.8 and 6.1.1.4'

loop_
_geom_angle_atom_site_label_1
_geom_angle_atom_site_label_2
_geom_angle_atom_site_label_3
_geom_angle
_geom_angle_site_symmetry_1
_geom_angle_site_symmetry_3
_geom_angle_publ_flag
N1 In1 Cl1 117.08(4) . . ?
N1 In1 N3 56.90(5) . . ?
N1 In1 N4 127.98(6) . . ?
N1 In1 N6 107.60(5) . . ?
N3 In1 Cl1 106.00(4) . . ?
N4 In1 Cl1 114.90(4) . . ?
N4 In1 N3 109.80(5) . . ?
N4 In1 N6 56.91(5) . . ?
N6 In1 Cl1 103.80(4) . . ?
N6 In1 N3 150.18(5) . . ?
N2 N1 In1 98.81(10) . . ?
N2 N1 C1 118.83(14) . . ?
C1 N1 In1 142.35(12) . . ?
N3 N2 N1 109.48(14) . . ?
N2 N3 In1 94.77(10) . . ?
N2 N3 C13 115.79(14) . . ?
C13 N3 In1 149.03(11) . . ?
N5 N4 In1 98.18(10) . . ?
N5 N4 C25 118.91(14) . . ?
C25 N4 In1 142.73(11) . . ?
N6 N5 N4 109.33(14) . . ?
N5 N6 In1 95.41(10) . . ?
N5 N6 C37 116.77(14) . . ?
C37 N6 In1 145.92(11) . . ?
C2 C1 N1 116.73(17) . . ?
C2 C1 C6 122.44(17) . . ?
C6 C1 N1 120.73(18) . . ?
C1 C2 C7 122.18(17) . . ?
C3 C2 C1 117.51(19) . . ?
C3 C2 C7 120.31(19) . . ?
C4 C3 C2 121.1(2) . . ?
C3 C4 C5 120.40(19) . . ?
C4 C5 C6 121.5(2) . . ?
C1 C6 C10 121.75(17) . . ?
C5 C6 C1 117.05(19) . . ?
C5 C6 C10 121.20(19) . . ?
C2 C7 C8 111.49(18) . . ?
C2 C7 C9 112.13(19) . . ?
C8 C7 C9 111.2(2) . . ?
C11 C10 C6 111.48(17) . . ?
C11 C10 C12 111.2(2) . . ?
C12 C10 C6 114.05(18) . . ?
C14 C13 N3 118.46(16) . . ?
C18 C13 N3 119.71(16) . . ?
C18 C13 C14 121.82(17) . . ?
C13 C14 C19 120.63(16) . . ?
C15 C14 C13 117.97(17) . . ?
C15 C14 C19 121.36(17) . . ?
C16 C15 C14 120.99(18) . . ?
C17 C16 C15 120.01(18) . . ?
C16 C17 C18 121.32(18) . . ?
C13 C18 C22 122.50(17) . . ?
C17 C18 C13 117.88(17) . . ?
C17 C18 C22 119.59(17) . . ?
C14 C19 C20 112.45(17) . . ?
C14 C19 C21 110.33(17) . . ?
C20 C19 C21 110.83(18) . . ?
C18 C22 C23 111.63(17) . . ?
C18 C22 C24 109.50(19) . . ?
C23 C22 C24 111.8(2) . . ?
C26 C25 N4 116.69(16) . . ?
C30 C25 N4 121.29(16) . . ?
C30 C25 C26 121.92(17) . . ?
C25 C26 C31 121.71(17) . . ?
C27 C26 C25 118.03(18) . . ?
C27 C26 C31 120.26(18) . . ?
C28 C27 C26 120.79(19) . . ?
C29 C28 C27 120.35(19) . . ?
C28 C29 C30 121.35(19) . . ?
C25 C30 C34 122.82(17) . . ?
C29 C30 C25 117.55(18) . . ?
C29 C30 C34 119.61(17) . . ?
C26 C31 C32 111.27(17) . . ?
C26 C31 C33 112.10(18) . . ?
C32 C31 C33 111.28(18) . . ?
C30 C34 C35 112.32(18) . . ?
C30 C34 C36 110.63(17) . . ?
C36 C34 C35 110.92(19) . . ?
C38 C37 N6 118.88(16) . . ?
C38 C37 C42 122.18(16) . . ?
C42 C37 N6 118.86(16) . . ?
C37 C38 C43 120.79(16) . . ?
C39 C38 C37 117.93(17) . . ?
C39 C38 C43 121.19(17) . . ?
C40 C39 C38 120.82(18) . . ?
C39 C40 C41 120.36(18) . . ?
C40 C41 C42 121.21(18) . . ?
C37 C42 C46 121.38(16) . . ?
C41 C42 C37 117.46(17) . . ?
C41 C42 C46 121.15(17) . . ?
C38 C43 C44 113.81(17) . . ?
C38 C43 C45 109.58(16) . . ?
C45 C43 C44 110.94(17) . . ?
C42 C46 C47 113.26(17) . . ?
C42 C46 C48 110.51(16) . . ?
C47 C46 C48 110.94(18) . . ?

loop_
_geom_bond_atom_site_label_1
_geom_bond_atom_site_label_2
_geom_bond_distance
_geom_bond_site_symmetry_2
_geom_bond_publ_flag
In1 Cl1 2.3532(5) . ?
In1 N1 2.1771(15) . ?
In1 N3 2.2663(14) . ?
In1 N4 2.1922(15) . ?
In1 N6 2.2562(14) . ?
N1 N2 1.300(2) . ?
N1 C1 1.432(2) . ?
N2 N3 1.294(2) . ?
N3 C13 1.435(2) . ?
N4 N5 1.304(2) . ?
N4 C25 1.429(2) . ?
N5 N6 1.295(2) . ?
N6 C37 1.432(2) . ?
C1 C2 1.402(3) . ?
C1 C6 1.404(3) . ?
C2 C3 1.395(3) . ?
C2 C7 1.517(3) . ?
C3 C4 1.374(3) . ?
C4 C5 1.377(3) . ?
C5 C6 1.393(3) . ?
C6 C10 1.522(3) . ?
C7 C8 1.519(3) . ?
C7 C9 1.528(3) . ?
C10 C11 1.504(3) . ?
C10 C12 1.516(3) . ?
C13 C14 1.402(2) . ?
C13 C18 1.392(3) . ?
C14 C15 1.389(3) . ?
C14 C19 1.516(3) . ?
C15 C16 1.380(3) . ?
C16 C17 1.374(3) . ?
C17 C18 1.392(3) . ?
C18 C22 1.517(3) . ?
C19 C20 1.520(3) . ?
C19 C21 1.530(3) . ?
C22 C23 1.521(3) . ?
C22 C24 1.528(3) . ?
C25 C26 1.402(3) . ?
C25 C30 1.400(3) . ?
C26 C27 1.391(3) . ?
C26 C31 1.517(3) . ?
C27 C28 1.380(3) . ?
C28 C29 1.374(3) . ?
C29 C30 1.394(3) . ?
C30 C34 1.516(3) . ?
C31 C32 1.525(3) . ?
C31 C33 1.528(3) . ?
C34 C35 1.527(3) . ?
C34 C36 1.519(3) . ?
C37 C38 1.401(3) . ?
C37 C42 1.404(3) . ?
C38 C39 1.389(3) . ?
C38 C43 1.516(3) . ?
C39 C40 1.381(3) . ?
C40 C41 1.382(3) . ?
C41 C42 1.389(3) . ?
C42 C46 1.517(3) . ?
C43 C44 1.523(3) . ?
C43 C45 1.523(3) . ?
C46 C47 1.524(3) . ?
C46 C48 1.527(3) . ?
